data_1520350
loop_
_publ_author_name
'Holliman, Peter J.'
'Horton, Peter N.'
'Hursthouse, Michael B.'

_publ_section_title
;
 C13H18IN
;
_journal_name_full 'Crystal Structure Report Archive'
_journal_page_first 1248
_journal_year 2009
_chemical_formula_sum 'C13 H18 I N'
_chemical_formula_weight 315.18
_space_group_IT_number 14
_symmetry_cell_setting monoclinic
_symmetry_space_group_name_Hall '-P 2ybc'
_symmetry_space_group_name_H-M 'P 1 21/c 1'
_atom_sites_solution_hydrogens geom
_atom_sites_solution_primary direct
_atom_sites_solution_secondary difmap
_cell_angle_alpha 90.00
_cell_angle_beta 94.0270(10)
_cell_angle_gamma 90.00
_cell_formula_units_Z 4
_cell_length_a 13.0523(2)
_cell_length_b 7.42060(10)
_cell_length_c 13.7092(2)
_cell_measurement_reflns_used 3240
_cell_measurement_temperature 120(2)
_cell_measurement_theta_max 27.485
_cell_measurement_theta_min 2.910
_cell_volume 1324.54(3)
_computing_cell_refinement 'DENZO (Otwinowski & Minor, 1997) & COLLECT (Hooft, R.W.W., 1998)'
_computing_data_collection 'COLLECT (Hooft, R.W.W., 1998)'
_computing_data_reduction 'DENZO (Otwinowski & Minor, 1997) & COLLECT (Hooft, R.W.W., 1998)'
_computing_molecular_graphics 'ORTEP3 for Windows (Farrugia, 1997)'
_computing_publication_material 'WinGX (Farrugia, 1999)'
_computing_structure_refinement 'SHELXL-97 (Sheldrick, 2008)'
_computing_structure_solution 'SHELXS-97 (Sheldrick, 2008)'
_diffrn_ambient_temperature 120(2)
_diffrn_measured_fraction_theta_full 0.996
_diffrn_measured_fraction_theta_max 0.996
_diffrn_measurement_device_type 'Bruker-Nonius APEX II CCD camera on \k-goniostat'
_diffrn_measurement_method '\f & \w scans'
_diffrn_radiation_monochromator '10cm confocal mirrors'
_diffrn_radiation_source 'Bruker-Nonius FR591 rotating anode'
_diffrn_radiation_type MoK\a
_diffrn_radiation_wavelength 0.71073
_diffrn_reflns_av_R_equivalents 0.0297
_diffrn_reflns_av_sigmaI/netI 0.0222
_diffrn_reflns_limit_h_max 16
_diffrn_reflns_limit_h_min -16
_diffrn_reflns_limit_k_max 9
_diffrn_reflns_limit_k_min -9
_diffrn_reflns_limit_l_max 15
_diffrn_reflns_limit_l_min -17
_diffrn_reflns_number 16093
_diffrn_reflns_theta_full 27.48
_diffrn_reflns_theta_max 27.48
_diffrn_reflns_theta_min 2.98
_exptl_absorpt_coefficient_mu 2.389
_exptl_absorpt_correction_T_max 0.8899
_exptl_absorpt_correction_T_min 0.7465
_exptl_absorpt_correction_type multi-scan
_exptl_absorpt_process_details 'SADABS 2007/2 (Sheldrick, G.M., 2007)'
_exptl_crystal_colour 'Dark Pink'
_exptl_crystal_density_diffrn 1.581
_exptl_crystal_density_method 'not measured'
_exptl_crystal_description 'Cut Plate'
_exptl_crystal_F_000 624
_exptl_crystal_size_max 0.13
_exptl_crystal_size_mid 0.09
_exptl_crystal_size_min 0.05
_refine_diff_density_max 0.896
_refine_diff_density_min -0.627
_refine_diff_density_rms 0.067
_refine_ls_extinction_method none
_refine_ls_goodness_of_fit_ref 1.073
_refine_ls_hydrogen_treatment constr
_refine_ls_matrix_type full
_refine_ls_number_parameters 140
_refine_ls_number_reflns 3030
_refine_ls_number_restraints 0
_refine_ls_restrained_S_all 1.073
_refine_ls_R_factor_all 0.0205
_refine_ls_R_factor_gt 0.0191
_refine_ls_shift/su_max 0.003
_refine_ls_shift/su_mean 0.000
_refine_ls_structure_factor_coef Fsqd
_refine_ls_weighting_details 'calc w=1/[\s^2^(Fo^2^)+(0.0000P)^2^+1.6331P] where P=(Fo^2^+2Fc^2^)/3'
_refine_ls_weighting_scheme calc
_refine_ls_wR_factor_gt 0.0419
_refine_ls_wR_factor_ref 0.0428
_reflns_number_gt 2883
_reflns_number_total 3030
_reflns_threshold_expression >2sigma(I)
_cod_data_source_file eCrystal-1248.cif
_cod_data_source_block 2009src0925
_cod_depositor_comments
;
Citation :
Holliman, Peter J. and Horton, Peter N. and 
Hursthouse, Michael B. (2009) 
University of Southampton, Crystal Structure Report Archive. 
(doi:10.5258/ecrystals/1248)

More at:
http://ecrystals.chem.soton.ac.uk/1248/
;
_cod_original_sg_symbol_H-M P2(1)/c
_cod_database_code 1520350

loop_
_symmetry_equiv_pos_as_xyz
'x, y, z'
'-x, y+1/2, -z+1/2'
'-x, -y, -z'
'x, -y-1/2, z-1/2'

loop_
_atom_site_label
_atom_site_type_symbol
_atom_site_fract_x
_atom_site_fract_y
_atom_site_fract_z
_atom_site_U_iso_or_equiv
_atom_site_adp_type
_atom_site_occupancy
_atom_site_symmetry_multiplicity
_atom_site_calc_flag
_atom_site_refinement_flags
_atom_site_disorder_assembly
_atom_site_disorder_group
C1 C 0.80029(14) 0.7302(2) 0.06025(13) 0.0175(4) Uani 1 1 d . . .
C2 C 0.69385(13) 0.6556(2) 0.03637(13) 0.0167(3) Uani 1 1 d . . .
C3 C 0.62928(14) 0.7954(2) 0.08280(12) 0.0156(3) Uani 1 1 d . . .
C4 C 0.69347(13) 0.9195(2) 0.13219(13) 0.0158(3) Uani 1 1 d . . .
C5 C 0.65899(15) 1.0598(3) 0.18685(13) 0.0196(4) Uani 1 1 d . . .
H5 H 0.7049 1.1414 0.2207 0.024 Uiso 1 1 calc R . .
C6 C 0.55273(15) 1.0751(3) 0.18961(13) 0.0217(4) Uani 1 1 d . . .
H6 H 0.5252 1.1699 0.2263 0.026 Uiso 1 1 calc R . .
C7 C 0.48639(14) 0.9549(3) 0.13998(14) 0.0214(4) Uani 1 1 d . . .
H7 H 0.4143 0.9697 0.1425 0.026 Uiso 1 1 calc R . .
C8 C 0.52406(14) 0.8123(3) 0.08626(13) 0.0189(4) Uani 1 1 d . . .
H8 H 0.4786 0.7291 0.0530 0.023 Uiso 1 1 calc R . .
C9 C 0.89553(15) 0.6515(3) 0.02593(15) 0.0242(4) Uani 1 1 d . . .
H9A H 0.9145 0.7161 -0.0325 0.036 Uiso 1 1 calc R . .
H9B H 0.8841 0.5240 0.0100 0.036 Uiso 1 1 calc R . .
H9C H 0.9511 0.6624 0.0775 0.036 Uiso 1 1 calc R . .
C10 C 0.68580(16) 0.4727(3) 0.08949(15) 0.0229(4) Uani 1 1 d . . .
H10A H 0.7278 0.3828 0.0583 0.034 Uiso 1 1 calc R . .
H10B H 0.6140 0.4331 0.0855 0.034 Uiso 1 1 calc R . .
H10C H 0.7105 0.4863 0.1582 0.034 Uiso 1 1 calc R . .
C11 C 0.67043(15) 0.6325(3) -0.07450(13) 0.0201(4) Uani 1 1 d . . .
H11A H 0.6876 0.7439 -0.1080 0.030 Uiso 1 1 calc R . .
H11B H 0.5973 0.6058 -0.0881 0.030 Uiso 1 1 calc R . .
H11C H 0.7115 0.5329 -0.0980 0.030 Uiso 1 1 calc R . .
C12 C 0.88686(14) 0.9745(3) 0.15675(14) 0.0205(4) Uani 1 1 d . . .
H12A H 0.8694 1.1041 0.1597 0.025 Uiso 1 1 calc R . .
H12B H 0.9447 0.9608 0.1143 0.025 Uiso 1 1 calc R . .
C13 C 0.91878(15) 0.9064(3) 0.25853(14) 0.0246(4) Uani 1 1 d . . .
H13A H 0.8652 0.9353 0.3026 0.037 Uiso 1 1 calc R . .
H13B H 0.9833 0.9643 0.2822 0.037 Uiso 1 1 calc R . .
H13C H 0.9285 0.7755 0.2566 0.037 Uiso 1 1 calc R . .
N1 N 0.79728(11) 0.8725(2) 0.11499(11) 0.0159(3) Uani 1 1 d . . .
I1 I 0.823049(9) 0.375516(17) 0.382158(9) 0.02152(5) Uani 1 1 d . . .

loop_
_atom_site_aniso_label
_atom_site_aniso_U_11
_atom_site_aniso_U_22
_atom_site_aniso_U_33
_atom_site_aniso_U_23
_atom_site_aniso_U_13
_atom_site_aniso_U_12
C1 0.0196(9) 0.0192(9) 0.0132(8) 0.0030(7) -0.0012(7) 0.0018(7)
C2 0.0173(8) 0.0159(8) 0.0166(8) -0.0006(7) -0.0012(7) 0.0004(7)
C3 0.0200(8) 0.0134(8) 0.0135(8) 0.0015(6) 0.0014(6) -0.0007(7)
C4 0.0165(8) 0.0164(8) 0.0144(8) 0.0043(7) 0.0014(6) 0.0005(7)
C5 0.0258(9) 0.0152(9) 0.0175(8) -0.0002(7) -0.0002(7) -0.0012(7)
C6 0.0290(10) 0.0194(9) 0.0174(9) 0.0007(7) 0.0055(7) 0.0069(8)
C7 0.0184(9) 0.0246(10) 0.0216(9) 0.0054(8) 0.0048(7) 0.0043(7)
C8 0.0179(9) 0.0190(9) 0.0195(9) 0.0021(7) 0.0000(7) -0.0036(7)
C9 0.0195(9) 0.0304(11) 0.0224(9) -0.0037(8) 0.0000(7) 0.0054(8)
C10 0.0296(10) 0.0166(9) 0.0222(9) 0.0012(8) 0.0005(8) -0.0001(8)
C11 0.0222(9) 0.0215(10) 0.0163(9) -0.0028(7) -0.0006(7) -0.0008(7)
C12 0.0180(9) 0.0208(9) 0.0221(9) -0.0013(7) -0.0023(7) -0.0061(7)
C13 0.0230(10) 0.0306(11) 0.0193(9) -0.0026(8) -0.0043(7) -0.0005(8)
N1 0.0159(7) 0.0172(8) 0.0144(7) 0.0020(6) -0.0001(6) -0.0016(6)
I1 0.01718(7) 0.02191(8) 0.02521(8) -0.00532(5) -0.00037(5) -0.00043(4)

loop_
_atom_type_symbol
_atom_type_description
_atom_type_scat_dispersion_real
_atom_type_scat_dispersion_imag
_atom_type_scat_source
C C 0.0033 0.0016 'International Tables Vol C Tables 4.2.6.8 and 6.1.1.4'
H H 0.0000 0.0000 'International Tables Vol C Tables 4.2.6.8 and 6.1.1.4'
N N 0.0061 0.0033 'International Tables Vol C Tables 4.2.6.8 and 6.1.1.4'
I I -0.4742 1.8119 'International Tables Vol C Tables 4.2.6.8 and 6.1.1.4'

loop_
_geom_angle_atom_site_label_1
_geom_angle_atom_site_label_2
_geom_angle_atom_site_label_3
_geom_angle
_geom_angle_site_symmetry_1
_geom_angle_site_symmetry_3
N1 C1 C9 124.40(17) . .
N1 C1 C2 111.04(16) . .
C9 C1 C2 124.56(17) . .
C3 C2 C1 100.91(14) . .
C3 C2 C11 114.58(15) . .
C1 C2 C11 111.77(15) . .
C3 C2 C10 110.31(15) . .
C1 C2 C10 108.15(15) . .
C11 C2 C10 110.61(15) . .
C8 C3 C4 119.34(17) . .
C8 C3 C2 131.54(17) . .
C4 C3 C2 109.07(15) . .
C5 C4 C3 123.89(17) . .
C5 C4 N1 128.47(17) . .
C3 C4 N1 107.64(15) . .
C4 C5 C6 116.12(17) . .
C4 C5 H5 121.9 . .
C6 C5 H5 121.9 . .
C7 C6 C5 121.44(17) . .
C7 C6 H6 119.3 . .
C5 C6 H6 119.3 . .
C6 C7 C8 120.96(17) . .
C6 C7 H7 119.5 . .
C8 C7 H7 119.5 . .
C3 C8 C7 118.23(17) . .
C3 C8 H8 120.9 . .
C7 C8 H8 120.9 . .
C1 C9 H9A 109.5 . .
C1 C9 H9B 109.5 . .
H9A C9 H9B 109.5 . .
C1 C9 H9C 109.5 . .
H9A C9 H9C 109.5 . .
H9B C9 H9C 109.5 . .
C2 C10 H10A 109.5 . .
C2 C10 H10B 109.5 . .
H10A C10 H10B 109.5 . .
C2 C10 H10C 109.5 . .
H10A C10 H10C 109.5 . .
H10B C10 H10C 109.5 . .
C2 C11 H11A 109.5 . .
C2 C11 H11B 109.5 . .
H11A C11 H11B 109.5 . .
C2 C11 H11C 109.5 . .
H11A C11 H11C 109.5 . .
H11B C11 H11C 109.5 . .
N1 C12 C13 110.23(15) . .
N1 C12 H12A 109.6 . .
C13 C12 H12A 109.6 . .
N1 C12 H12B 109.6 . .
C13 C12 H12B 109.6 . .
H12A C12 H12B 108.1 . .
C12 C13 H13A 109.5 . .
C12 C13 H13B 109.5 . .
H13A C13 H13B 109.5 . .
C12 C13 H13C 109.5 . .
H13A C13 H13C 109.5 . .
H13B C13 H13C 109.5 . .
C1 N1 C4 111.11(15) . .
C1 N1 C12 125.95(16) . .
C4 N1 C12 122.94(15) . .

loop_
_geom_bond_atom_site_label_1
_geom_bond_atom_site_label_2
_geom_bond_distance
_geom_bond_site_symmetry_2
C1 N1 1.298(2) .
C1 C9 1.480(3) .
C1 C2 1.510(2) .
C2 C3 1.506(2) .
C2 C11 1.539(2) .
C2 C10 1.547(3) .
C3 C8 1.383(2) .
C3 C4 1.389(3) .
C4 C5 1.376(3) .
C4 N1 1.435(2) .
C5 C6 1.395(3) .
C5 H5 0.9500 .
C6 C7 1.388(3) .
C6 H6 0.9500 .
C7 C8 1.398(3) .
C7 H7 0.9500 .
C8 H8 0.9500 .
C9 H9A 0.9800 .
C9 H9B 0.9800 .
C9 H9C 0.9800 .
C10 H10A 0.9800 .
C10 H10B 0.9800 .
C10 H10C 0.9800 .
C11 H11A 0.9800 .
C11 H11B 0.9800 .
C11 H11C 0.9800 .
C12 N1 1.474(2) .
C12 C13 1.515(3) .
C12 H12A 0.9900 .
C12 H12B 0.9900 .
C13 H13A 0.9800 .
C13 H13B 0.9800 .
C13 H13C 0.9800 .
